data_7706220
loop_
_publ_author_name
'Zhan, Shun-Ze'
'Chen, Wei'
'Zheng, Ji'
'Ng, Seik Weng'
'Li, Dan'

_publ_section_title
;
 Luminescent polymorphic aggregates of trinuclear Cu(I)-pyrazolate tuned
 by intertrimeric CuN<sub>Py</sub> weak coordination bonds.
;
_journal_issue 5
_journal_name_full 'Dalton transactions (Cambridge, England : 2003)'
_journal_page_first 1733
_journal_page_last 1739
_journal_paper_doi 10.1039/d0dt03661g
_journal_volume 50
_journal_year 2021
_chemical_formula_moiety 'C30 H30 Cu3 N9 S3, C8 H10'
_chemical_formula_sum 'C38 H40 Cu3 N9 S3'
_chemical_formula_weight 909.59
_space_group_crystal_system triclinic
_space_group_IT_number 2
_space_group_name_Hall '-P 1'
_space_group_name_H-M_alt 'P -1'
_atom_sites_solution_hydrogens geom
_audit_creation_method SHELXL-2018/3
_audit_update_record
;
2020-11-20 deposited with the CCDC.	2020-12-24 downloaded from the CCDC.
;
_cell_angle_alpha 117.989(8)
_cell_angle_beta 93.212(6)
_cell_angle_gamma 111.492(7)
_cell_formula_units_Z 2
_cell_length_a 11.7467(8)
_cell_length_b 14.2967(11)
_cell_length_c 14.4607(11)
_cell_measurement_reflns_used 4331
_cell_measurement_temperature 100(2)
_cell_measurement_theta_max 27.0780
_cell_measurement_theta_min 3.7710
_cell_volume 1917.0(3)
_computing_cell_refinement 'CrysAlisPro 1.171.41.67a (Rigaku OD, 2020)'
_computing_data_collection
;
CrysAlisPro, Agilent Technologies,
Version 1.171.36.32 (release 02-08-2013 CrysAlis171 .NET)
(compiled Aug  2 2013,16:46:58)
;
_computing_data_reduction 'CrysAlisPro 1.171.41.67a (Rigaku OD, 2020)'
_computing_molecular_graphics 'Bruker SHELXTL'
_computing_publication_material 'Bruker SHELXTL'
_computing_structure_refinement 'SHELXL-2018/3 (Sheldrick, 2018)'
_computing_structure_solution 'SHELXL-2018/3 (Sheldrick, 2018)'
_diffrn_ambient_temperature 100(2)
_diffrn_detector_area_resol_mean 10.4098
_diffrn_measured_fraction_theta_full 0.997
_diffrn_measured_fraction_theta_max 0.962
_diffrn_measurement_device_type 'Xcalibur, Atlas, Gemini'
_diffrn_measurement_method '\w scans'
_diffrn_radiation_type MoK\a
_diffrn_radiation_wavelength 0.71073
_diffrn_reflns_av_R_equivalents 0.0592
_diffrn_reflns_av_unetI/netI 0.1118
_diffrn_reflns_Laue_measured_fraction_full 0.997
_diffrn_reflns_Laue_measured_fraction_max 0.962
_diffrn_reflns_limit_h_max 14
_diffrn_reflns_limit_h_min -15
_diffrn_reflns_limit_k_max 16
_diffrn_reflns_limit_k_min -18
_diffrn_reflns_limit_l_max 18
_diffrn_reflns_limit_l_min -18
_diffrn_reflns_number 17904
_diffrn_reflns_point_group_measured_fraction_full 0.997
_diffrn_reflns_point_group_measured_fraction_max 0.962
_diffrn_reflns_theta_full 25.242
_diffrn_reflns_theta_max 27.598
_diffrn_reflns_theta_min 3.321
_diffrn_source 'fine-focus sealed X-ray tube'
_exptl_absorpt_coefficient_mu 1.854
_exptl_absorpt_correction_T_max 0.860
_exptl_absorpt_correction_T_min 0.774
_exptl_absorpt_correction_type gaussian
_exptl_absorpt_process_details
;
CrysAlisPro 1.171.41.67a (Rigaku Oxford Diffraction, 2020)
Empirical absorption correction using spherical harmonics,
 implemented in SCALE3 ABSPACK scaling algorithm.
;
_exptl_crystal_colour colorless
_exptl_crystal_density_diffrn 1.576
_exptl_crystal_density_method 'not measured'
_exptl_crystal_description irregular
_exptl_crystal_F_000 932
_exptl_crystal_preparation Luminescent
_exptl_crystal_size_max 0.200
_exptl_crystal_size_mid 0.150
_exptl_crystal_size_min 0.100
_refine_diff_density_max 1.724
_refine_diff_density_min -0.703
_refine_diff_density_rms 0.189
_refine_ls_extinction_method none
_refine_ls_goodness_of_fit_ref 1.088
_refine_ls_hydrogen_treatment constr
_refine_ls_matrix_type full
_refine_ls_number_parameters 474
_refine_ls_number_reflns 8561
_refine_ls_number_restraints 7
_refine_ls_restrained_S_all 1.088
_refine_ls_R_factor_all 0.1159
_refine_ls_R_factor_gt 0.0757
_refine_ls_shift/su_max 0.000
_refine_ls_shift/su_mean 0.000
_refine_ls_structure_factor_coef Fsqd
_refine_ls_weighting_details 'w=1/[\s^2^(Fo^2^)+(0.0910P)^2^+3.2560P] where P=(Fo^2^+2Fc^2^)/3'
_refine_ls_weighting_scheme calc
_refine_ls_wR_factor_gt 0.1881
_refine_ls_wR_factor_ref 0.2101
_reflns_Friedel_coverage 0.000
_reflns_number_gt 5764
_reflns_number_total 8561
_reflns_threshold_expression 'I > 2\s(I)'
_cod_data_source_file d0dt03661g2.cif
_cod_data_source_block 5
_cod_depositor_comments 'Adding full bibliography for 7706219--7706223.cif.'
_cod_database_code 7706220
_shelx_shelxl_version_number 2018/3
_shelx_space_group_comment
;
The symmetry employed for this shelxl refinement is uniquely defined
by the following loop, which should always be used as a source of
symmetry information in preference to the above space-group names.
They are only intended as comments.
;
_shelx_estimated_absorpt_t_min 0.708
_shelx_estimated_absorpt_t_max 0.836

loop_
_space_group_symop_operation_xyz
'x, y, z'
'-x, -y, -z'

loop_
_atom_site_label
_atom_site_type_symbol
_atom_site_fract_x
_atom_site_fract_y
_atom_site_fract_z
_atom_site_U_iso_or_equiv
_atom_site_adp_type
_atom_site_occupancy
_atom_site_site_symmetry_order
_atom_site_calc_flag
_atom_site_refinement_flags_posn
_atom_site_refinement_flags_adp
_atom_site_refinement_flags_occupancy
_atom_site_disorder_assembly
_atom_site_disorder_group
Cu1 Cu 0.96550(7) 0.61477(7) 0.72423(6) 0.0193(2) Uani 1 1 d . . . . .
Cu2 Cu 0.73107(8) 0.35967(7) 0.66096(6) 0.0211(2) Uani 1 1 d . . . . .
Cu3 Cu 0.89157(7) 0.55853(8) 0.91649(7) 0.0219(2) Uani 1 1 d . . . . .
S1 S 0.68948(16) 0.38410(16) 0.28045(13) 0.0214(4) Uani 1 1 d . . . . .
S2 S 0.51387(16) 0.16892(17) 0.91311(16) 0.0258(4) Uani 1 1 d . . . . .
S3 S 1.32574(15) 1.00793(15) 1.12723(14) 0.0215(4) Uani 1 1 d . . . . .
N1 N 0.8636(5) 0.5006(5) 0.5796(4) 0.0174(11) Uani 1 1 d . . . . .
N2 N 0.7733(5) 0.3895(5) 0.5503(4) 0.0163(11) Uani 1 1 d . . . . .
N3 N 0.4573(6) 0.5949(6) 0.3448(5) 0.0278(14) Uani 1 1 d . . . . .
N4 N 0.7033(5) 0.3232(5) 0.7694(4) 0.0186(12) Uani 1 1 d . . . . .
N5 N 0.7726(5) 0.4071(5) 0.8775(4) 0.0162(11) Uani 1 1 d . . . . .
N6 N 0.2303(5) 0.3271(6) 0.9896(5) 0.0276(14) Uani 1 1 d . . . . .
N7 N 1.0341(5) 0.6960(5) 0.9482(4) 0.0179(12) Uani 1 1 d . . . . .
N8 N 1.0763(5) 0.7130(5) 0.8661(4) 0.0190(12) Uani 1 1 d . . . . .
N9 N 1.1210(5) 1.2436(5) 1.2464(5) 0.0251(13) Uani 1 1 d . . . . .
C1 C 0.9344(6) 0.6223(6) 0.4974(6) 0.0234(15) Uani 1 1 d . . . . .
H1A H 1.019714 0.656941 0.544864 0.035 Uiso 1 1 calc R U . . .
H1B H 0.899003 0.679330 0.525758 0.035 Uiso 1 1 calc R U . . .
H1C H 0.939710 0.602360 0.423591 0.035 Uiso 1 1 calc R U . . .
C2 C 0.8508(6) 0.5135(6) 0.4945(5) 0.0168(13) Uani 1 1 d . . . . .
C3 C 0.7490(6) 0.4090(6) 0.4079(5) 0.0190(14) Uani 1 1 d . . . . .
C4 C 0.7051(6) 0.3351(6) 0.4476(5) 0.0198(14) Uani 1 1 d . . . . .
C5 C 0.6029(6) 0.2100(6) 0.3915(6) 0.0239(15) Uani 1 1 d . . . . .
H5A H 0.556305 0.199431 0.442639 0.036 Uiso 1 1 calc R U . . .
H5B H 0.641826 0.155597 0.366131 0.036 Uiso 1 1 calc R U . . .
H5C H 0.543991 0.193445 0.328998 0.036 Uiso 1 1 calc R U . . .
C6 C 0.6016(6) 0.4662(6) 0.3096(5) 0.0191(14) Uani 1 1 d . . . . .
C7 C 0.5925(6) 0.5351(6) 0.4133(6) 0.0226(15) Uani 1 1 d . . . . .
H7 H 0.635773 0.540659 0.474549 0.027 Uiso 1 1 calc R U . . .
C8 C 0.5192(6) 0.5955(6) 0.4260(6) 0.0244(15) Uani 1 1 d . . . . .
H8 H 0.512590 0.640390 0.497127 0.029 Uiso 1 1 calc R U . . .
C9 C 0.4675(6) 0.5278(6) 0.2452(6) 0.0226(15) Uani 1 1 d . . . . .
H9 H 0.424740 0.525296 0.185713 0.027 Uiso 1 1 calc R U . . .
C10 C 0.5343(6) 0.4634(6) 0.2234(5) 0.0214(14) Uani 1 1 d . . . . .
H10 H 0.535796 0.416789 0.150701 0.026 Uiso 1 1 calc R U . . .
C11 C 0.5145(7) 0.1301(7) 0.6617(6) 0.0327(18) Uani 1 1 d . . . . .
H11A H 0.556787 0.088011 0.613315 0.049 Uiso 1 1 calc R U . . .
H11B H 0.474254 0.158887 0.626675 0.049 Uiso 1 1 calc R U . . .
H11C H 0.449443 0.076164 0.676165 0.049 Uiso 1 1 calc R U . . .
C12 C 0.6101(6) 0.2320(6) 0.7661(6) 0.0209(14) Uani 1 1 d . . . . .
C13 C 0.6198(6) 0.2527(6) 0.8709(5) 0.0209(14) Uani 1 1 d . . . . .
C14 C 0.7241(6) 0.3638(6) 0.9384(5) 0.0171(13) Uani 1 1 d . . . . .
C15 C 0.7808(7) 0.4308(6) 1.0597(6) 0.0236(15) Uani 1 1 d . . . . .
H15A H 0.857617 0.503333 1.081998 0.035 Uiso 1 1 calc R U . . .
H15B H 0.803136 0.381465 1.079213 0.035 Uiso 1 1 calc R U . . .
H15C H 0.718758 0.451375 1.096922 0.035 Uiso 1 1 calc R U . . .
C16 C 0.4039(6) 0.2293(6) 0.9381(5) 0.0188(14) Uani 1 1 d . . . . .
C17 C 0.4092(6) 0.3168(6) 0.9191(6) 0.0249(15) Uani 1 1 d . . . . .
H17 H 0.472183 0.346011 0.888378 0.030 Uiso 1 1 calc R U . . .
C18 C 0.3219(7) 0.3606(7) 0.9453(7) 0.0302(17) Uani 1 1 d . . . . .
H18 H 0.326914 0.419984 0.930671 0.036 Uiso 1 1 calc R U . . .
C19 C 0.2253(6) 0.2415(6) 1.0059(5) 0.0238(15) Uani 1 1 d . . . . .
H19 H 0.160271 0.213398 1.035506 0.029 Uiso 1 1 calc R U . . .
C20 C 0.3079(6) 0.1906(6) 0.9827(5) 0.0215(14) Uani 1 1 d . . . . .
H20 H 0.299549 0.130193 0.996898 0.026 Uiso 1 1 calc R U . . .
C21 C 1.0948(6) 0.7965(7) 1.1490(5) 0.0245(15) Uani 1 1 d . . . . .
H21A H 1.022503 0.723843 1.133241 0.037 Uiso 1 1 calc R U . . .
H21B H 1.078408 0.864564 1.193303 0.037 Uiso 1 1 calc R U . . .
H21C H 1.172227 0.805823 1.189074 0.037 Uiso 1 1 calc R U . . .
C22 C 1.1115(6) 0.7891(6) 1.0455(5) 0.0186(14) Uani 1 1 d . . . . .
C23 C 1.2067(6) 0.8686(6) 1.0273(5) 0.0172(13) Uani 1 1 d . . . . .
C24 C 1.1791(6) 0.8180(6) 0.9156(5) 0.0193(14) Uani 1 1 d . . . . .
C25 C 1.2509(6) 0.8599(6) 0.8481(6) 0.0228(15) Uani 1 1 d . . . . .
H25A H 1.211445 0.798882 0.770542 0.034 Uiso 1 1 calc R U . . .
H25B H 1.339726 0.875091 0.867973 0.034 Uiso 1 1 calc R U . . .
H25C H 1.248041 0.932951 0.862004 0.034 Uiso 1 1 calc R U . . .
C26 C 1.2425(6) 1.0956(6) 1.1710(5) 0.0173(13) Uani 1 1 d . . . . .
C27 C 1.1097(6) 1.0494(6) 1.1360(5) 0.0228(15) Uani 1 1 d . . . . .
H27 H 1.057837 0.967104 1.086885 0.027 Uiso 1 1 calc R U . . .
C28 C 1.0576(7) 1.1262(7) 1.1745(6) 0.0253(15) Uani 1 1 d . . . . .
H28 H 0.967859 1.093944 1.148101 0.030 Uiso 1 1 calc R U . . .
C29 C 1.2493(6) 1.2863(6) 1.2792(5) 0.0228(15) Uani 1 1 d . . . . .
H29 H 1.298701 1.368905 1.329065 0.027 Uiso 1 1 calc R U . . .
C30 C 1.3120(6) 1.2159(6) 1.2439(5) 0.0212(14) Uani 1 1 d . . . . .
H30 H 1.402042 1.250098 1.269691 0.025 Uiso 1 1 calc R U . . .
C31 C 0.1479(4) 0.0518(4) 0.6672(3) 0.0380(19) Uani 1 1 d G . . . .
H31 H 0.131982 0.090800 0.735509 0.046 Uiso 1 1 calc R U . . .
C32 C 0.1504(5) -0.0562(4) 0.6299(4) 0.039(2) Uani 1 1 d G . . . .
H32 H 0.136136 -0.091163 0.672742 0.047 Uiso 1 1 calc R U . . .
C33 C 0.1737(5) -0.1132(3) 0.5299(4) 0.0362(19) Uani 1 1 d G . . . .
H33 H 0.175340 -0.187118 0.504372 0.043 Uiso 1 1 calc R U . . .
C34 C 0.1945(4) -0.0622(4) 0.4671(3) 0.0358(19) Uani 1 1 d G . . . .
H34 H 0.210389 -0.101111 0.398767 0.043 Uiso 1 1 calc R U . . .
C35 C 0.1920(4) 0.0459(4) 0.5044(4) 0.0357(19) Uani 1 1 d DG . . . .
C36 C 0.1687(4) 0.1029(3) 0.6044(4) 0.0312(17) Uani 1 1 d DG . . . .
C37 C 0.1644(6) 0.2211(6) 0.6481(7) 0.043(2) Uani 1 1 d D . . . .
H37A H 0.245139 0.279398 0.652587 0.065 Uiso 1 1 calc R U . . .
H37B H 0.151079 0.248578 0.720794 0.065 Uiso 1 1 calc R U . . .
H37C H 0.094335 0.211448 0.598967 0.065 Uiso 1 1 calc R U . . .
C38 C 0.2146(7) 0.1005(8) 0.4353(7) 0.055(3) Uani 1 1 d D . . . .
H38A H 0.247845 0.058633 0.376775 0.082 Uiso 1 1 calc R U . . .
H38B H 0.276418 0.184024 0.480825 0.082 Uiso 1 1 calc R U . . .
H38C H 0.134153 0.094098 0.403650 0.082 Uiso 1 1 calc R U . . .

loop_
_atom_site_aniso_label
_atom_site_aniso_U_11
_atom_site_aniso_U_22
_atom_site_aniso_U_33
_atom_site_aniso_U_23
_atom_site_aniso_U_13
_atom_site_aniso_U_12
Cu1 0.0194(4) 0.0132(5) 0.0183(4) 0.0063(4) 0.0033(3) 0.0032(3)
Cu2 0.0250(4) 0.0150(5) 0.0208(4) 0.0110(4) 0.0062(3) 0.0044(4)
Cu3 0.0210(4) 0.0150(5) 0.0241(5) 0.0111(4) 0.0037(3) 0.0020(4)
S1 0.0302(9) 0.0198(10) 0.0171(8) 0.0090(7) 0.0083(7) 0.0146(8)
S2 0.0267(9) 0.0236(10) 0.0442(11) 0.0265(9) 0.0193(8) 0.0145(8)
S3 0.0172(8) 0.0139(9) 0.0248(9) 0.0056(7) 0.0020(6) 0.0053(7)
N1 0.021(3) 0.013(3) 0.018(3) 0.009(2) 0.009(2) 0.007(2)
N2 0.019(3) 0.007(3) 0.018(3) 0.005(2) 0.006(2) 0.003(2)
N3 0.030(3) 0.027(4) 0.038(4) 0.022(3) 0.015(3) 0.016(3)
N4 0.022(3) 0.014(3) 0.017(3) 0.006(2) 0.006(2) 0.008(2)
N5 0.015(3) 0.013(3) 0.020(3) 0.007(2) 0.008(2) 0.008(2)
N6 0.026(3) 0.023(4) 0.037(4) 0.017(3) 0.013(3) 0.012(3)
N7 0.017(3) 0.019(3) 0.020(3) 0.012(3) 0.005(2) 0.008(2)
N8 0.020(3) 0.015(3) 0.022(3) 0.009(3) 0.007(2) 0.008(2)
N9 0.028(3) 0.018(3) 0.023(3) 0.007(3) 0.002(2) 0.010(3)
C1 0.022(3) 0.015(4) 0.026(4) 0.010(3) 0.004(3) 0.003(3)
C2 0.024(3) 0.014(4) 0.016(3) 0.008(3) 0.010(3) 0.012(3)
C3 0.025(3) 0.016(4) 0.014(3) 0.006(3) 0.007(3) 0.009(3)
C4 0.019(3) 0.020(4) 0.024(4) 0.014(3) 0.004(3) 0.011(3)
C5 0.024(3) 0.008(3) 0.029(4) 0.007(3) 0.000(3) 0.002(3)
C6 0.019(3) 0.009(3) 0.023(3) 0.007(3) 0.005(3) 0.001(3)
C7 0.023(3) 0.018(4) 0.025(4) 0.011(3) 0.005(3) 0.008(3)
C8 0.029(4) 0.020(4) 0.025(4) 0.012(3) 0.012(3) 0.010(3)
C9 0.022(3) 0.025(4) 0.030(4) 0.022(3) 0.010(3) 0.010(3)
C10 0.027(4) 0.021(4) 0.017(3) 0.011(3) 0.006(3) 0.010(3)
C11 0.027(4) 0.024(4) 0.038(4) 0.015(4) 0.010(3) 0.005(3)
C12 0.020(3) 0.016(4) 0.030(4) 0.014(3) 0.009(3) 0.009(3)
C13 0.024(3) 0.022(4) 0.025(4) 0.016(3) 0.011(3) 0.012(3)
C14 0.020(3) 0.020(4) 0.022(3) 0.014(3) 0.013(3) 0.015(3)
C15 0.031(4) 0.022(4) 0.028(4) 0.015(3) 0.012(3) 0.019(3)
C16 0.016(3) 0.011(3) 0.023(3) 0.006(3) 0.002(3) 0.003(3)
C17 0.024(4) 0.020(4) 0.038(4) 0.020(3) 0.013(3) 0.010(3)
C18 0.028(4) 0.030(5) 0.054(5) 0.033(4) 0.021(4) 0.017(3)
C19 0.019(3) 0.017(4) 0.026(4) 0.008(3) 0.010(3) 0.003(3)
C20 0.020(3) 0.016(4) 0.025(4) 0.013(3) 0.009(3) 0.002(3)
C21 0.022(3) 0.027(4) 0.026(4) 0.017(3) 0.008(3) 0.006(3)
C22 0.016(3) 0.014(4) 0.022(3) 0.008(3) 0.000(3) 0.005(3)
C23 0.017(3) 0.009(3) 0.025(3) 0.008(3) 0.007(3) 0.005(3)
C24 0.019(3) 0.013(4) 0.026(4) 0.010(3) 0.006(3) 0.008(3)
C25 0.022(3) 0.018(4) 0.026(4) 0.011(3) 0.007(3) 0.007(3)
C26 0.020(3) 0.014(4) 0.017(3) 0.007(3) 0.007(3) 0.009(3)
C27 0.023(3) 0.016(4) 0.022(4) 0.008(3) 0.004(3) 0.004(3)
C28 0.023(4) 0.024(4) 0.026(4) 0.012(3) 0.004(3) 0.008(3)
C29 0.027(4) 0.016(4) 0.021(3) 0.008(3) 0.007(3) 0.008(3)
C30 0.021(3) 0.014(4) 0.019(3) 0.005(3) 0.001(3) 0.004(3)
C31 0.033(4) 0.042(6) 0.045(5) 0.029(4) 0.014(4) 0.014(4)
C32 0.037(4) 0.036(5) 0.053(5) 0.035(5) 0.011(4) 0.011(4)
C33 0.029(4) 0.029(5) 0.048(5) 0.020(4) 0.008(4) 0.010(4)
C34 0.030(4) 0.025(5) 0.036(4) 0.010(4) 0.001(3) 0.005(4)
C35 0.024(4) 0.029(5) 0.038(5) 0.016(4) -0.001(3) 0.000(3)
C36 0.019(4) 0.022(4) 0.040(4) 0.013(4) 0.000(3) 0.003(3)
C37 0.043(5) 0.037(5) 0.057(6) 0.026(5) 0.011(4) 0.023(4)
C38 0.065(6) 0.042(6) 0.040(5) 0.025(5) 0.009(4) 0.003(5)

loop_
_atom_type_symbol
_atom_type_description
_atom_type_scat_dispersion_real
_atom_type_scat_dispersion_imag
_atom_type_scat_source
C C 0.0033 0.0016 'International Tables Vol C Tables 4.2.6.8 and 6.1.1.4'
H H 0.0000 0.0000 'International Tables Vol C Tables 4.2.6.8 and 6.1.1.4'
N N 0.0061 0.0033 'International Tables Vol C Tables 4.2.6.8 and 6.1.1.4'
S S 0.1246 0.1234 'International Tables Vol C Tables 4.2.6.8 and 6.1.1.4'
Cu Cu 0.3201 1.2651 'International Tables Vol C Tables 4.2.6.8 and 6.1.1.4'

loop_
_geom_angle_atom_site_label_1
_geom_angle_atom_site_label_2
_geom_angle_atom_site_label_3
_geom_angle
_geom_angle_site_symmetry_1
_geom_angle_site_symmetry_3
_geom_angle_publ_flag
N8 Cu1 N1 171.8(2) . . ?
N8 Cu1 N9 92.4(2) . 2_777 ?
N1 Cu1 N9 95.8(2) . 2_777 ?
N4 Cu2 N2 173.3(2) . . ?
N5 Cu3 N7 168.1(2) . . ?
C3 S1 C6 102.9(3) . . ?
C13 S2 C16 102.1(3) . . ?
C23 S3 C26 103.1(3) . . ?
C2 N1 N2 108.5(5) . . ?
C2 N1 Cu1 129.0(5) . . ?
N2 N1 Cu1 122.0(4) . . ?
C4 N2 N1 108.2(5) . . ?
C4 N2 Cu2 129.3(4) . . ?
N1 N2 Cu2 118.9(4) . . ?
C8 N3 C9 115.3(6) . . ?
C12 N4 N5 108.1(5) . . ?
C12 N4 Cu2 130.7(5) . . ?
N5 N4 Cu2 120.3(4) . . ?
C14 N5 N4 108.0(5) . . ?
C14 N5 Cu3 131.3(5) . . ?
N4 N5 Cu3 120.0(4) . . ?
C19 N6 C18 114.7(6) . . ?
C22 N7 N8 109.2(5) . . ?
C22 N7 Cu3 128.7(5) . . ?
N8 N7 Cu3 122.1(4) . . ?
C24 N8 N7 107.0(5) . . ?
C24 N8 Cu1 132.6(5) . . ?
N7 N8 Cu1 118.1(4) . . ?
C28 N9 C29 114.8(6) . . ?
C28 N9 Cu1 124.5(4) . 2_777 ?
C29 N9 Cu1 117.9(5) . 2_777 ?
N1 C2 C3 108.5(6) . . ?
N1 C2 C1 122.7(6) . . ?
C3 C2 C1 128.9(6) . . ?
C4 C3 C2 105.2(6) . . ?
C4 C3 S1 128.5(5) . . ?
C2 C3 S1 126.3(5) . . ?
N2 C4 C3 109.6(6) . . ?
N2 C4 C5 120.4(6) . . ?
C3 C4 C5 129.9(6) . . ?
C7 C6 C10 116.5(6) . . ?
C7 C6 S1 124.4(5) . . ?
C10 C6 S1 119.1(5) . . ?
C8 C7 C6 119.1(6) . . ?
N3 C8 C7 124.6(6) . . ?
N3 C9 C10 124.9(6) . . ?
C9 C10 C6 119.6(6) . . ?
N4 C12 C13 109.4(6) . . ?
N4 C12 C11 121.1(6) . . ?
C13 C12 C11 129.4(7) . . ?
C12 C13 C14 105.3(6) . . ?
C12 C13 S2 127.8(6) . . ?
C14 C13 S2 126.5(5) . . ?
N5 C14 C13 109.2(6) . . ?
N5 C14 C15 121.7(6) . . ?
C13 C14 C15 129.1(6) . . ?
C17 C16 C20 117.1(6) . . ?
C17 C16 S2 123.5(5) . . ?
C20 C16 S2 119.3(5) . . ?
C18 C17 C16 118.7(6) . . ?
N6 C18 C17 125.7(7) . . ?
N6 C19 C20 124.8(6) . . ?
C19 C20 C16 118.9(6) . . ?
N7 C22 C23 107.7(6) . . ?
N7 C22 C21 122.5(6) . . ?
C23 C22 C21 129.8(6) . . ?
C24 C23 C22 106.1(6) . . ?
C24 C23 S3 127.5(5) . . ?
C22 C23 S3 126.2(5) . . ?
N8 C24 C23 110.0(6) . . ?
N8 C24 C25 119.9(6) . . ?
C23 C24 C25 130.0(6) . . ?
C30 C26 C27 118.0(6) . . ?
C30 C26 S3 118.3(5) . . ?
C27 C26 S3 123.6(5) . . ?
C28 C27 C26 117.9(7) . . ?
N9 C28 C27 126.2(7) . . ?
N9 C29 C30 123.5(7) . . ?
C26 C30 C29 119.4(6) . . ?
C32 C31 C36 120.0 . . ?
C31 C32 C33 120.0 . . ?
C34 C33 C32 120.0 . . ?
C33 C34 C35 120.0 . . ?
C34 C35 C36 120.0 . . ?
C34 C35 C38 119.5(5) . . ?
C36 C35 C38 120.5(5) . . ?
C35 C36 C31 120.0 . . ?
C35 C36 C37 121.7(5) . . ?
C31 C36 C37 118.3(5) . . ?

loop_
_geom_bond_atom_site_label_1
_geom_bond_atom_site_label_2
_geom_bond_distance
_geom_bond_site_symmetry_2
_geom_bond_publ_flag
Cu1 N8 1.879(5) . ?
Cu1 N1 1.886(5) . ?
Cu1 N9 2.461(6) 2_777 ?
Cu2 N4 1.880(5) . ?
Cu2 N2 1.888(5) . ?
Cu3 N5 1.873(6) . ?
Cu3 N7 1.880(6) . ?
S1 C3 1.752(6) . ?
S1 C6 1.760(7) . ?
S2 C13 1.742(7) . ?
S2 C16 1.767(6) . ?
S3 C23 1.744(7) . ?
S3 C26 1.775(6) . ?
N1 C2 1.334(8) . ?
N1 N2 1.383(7) . ?
N2 C4 1.333(8) . ?
N3 C8 1.341(9) . ?
N3 C9 1.348(9) . ?
N4 C12 1.338(8) . ?
N4 N5 1.389(7) . ?
N5 C14 1.338(8) . ?
N6 C19 1.333(9) . ?
N6 C18 1.336(9) . ?
N7 C22 1.339(8) . ?
N7 N8 1.400(7) . ?
N8 C24 1.338(8) . ?
N9 C28 1.347(9) . ?
N9 C29 1.358(9) . ?
C1 C2 1.483(9) . ?
C2 C3 1.413(9) . ?
C3 C4 1.384(9) . ?
C4 C5 1.501(9) . ?
C6 C7 1.392(9) . ?
C6 C10 1.413(9) . ?
C7 C8 1.392(9) . ?
C9 C10 1.360(9) . ?
C11 C12 1.487(10) . ?
C12 C13 1.391(9) . ?
C13 C14 1.400(10) . ?
C14 C15 1.505(9) . ?
C16 C17 1.383(9) . ?
C16 C20 1.398(9) . ?
C17 C18 1.371(9) . ?
C19 C20 1.381(9) . ?
C21 C22 1.480(9) . ?
C22 C23 1.412(9) . ?
C23 C24 1.382(9) . ?
C24 C25 1.515(9) . ?
C26 C30 1.382(9) . ?
C26 C27 1.403(9) . ?
C27 C28 1.359(10) . ?
C29 C30 1.386(9) . ?
C31 C32 1.3900 . ?
C31 C36 1.3900 . ?
C32 C33 1.3900 . ?
C33 C34 1.3900 . ?
C34 C35 1.3900 . ?
C35 C36 1.3900 . ?
C35 C38 1.511(7) . ?
C36 C37 1.524(7) . ?
